data_1558807
loop_
_publ_author_name
'Xie, Jianing'
'Li, Xuetong'
'Kleij, Arjan Willem'

_publ_section_title
;
 Pd-catalyzed stereoselective tandem ring-opening amination/cyclization of
 vinyl gamma-lactones: Access to caprolactam diversity
;
_journal_name_full 'Chemical Science'
_journal_paper_doi 10.1039/D0SC03647A
_journal_year 2020
_chemical_formula_sum 'C18 H17 Br2 N O'
_chemical_formula_weight 423.14
_space_group_crystal_system monoclinic
_space_group_IT_number 14
_space_group_name_Hall '-P 2yn'
_space_group_name_H-M_alt 'P 1 21/n 1'
_atom_sites_solution_hydrogens geom
_audit_creation_method SHELXL-2018/3
_audit_update_record
;
2020-05-05 deposited with the CCDC.	2020-08-06 downloaded from the CCDC.
;
_cell_angle_alpha 90
_cell_angle_beta 94.551(2)
_cell_angle_gamma 90
_cell_formula_units_Z 4
_cell_length_a 13.0644(10)
_cell_length_b 7.0550(6)
_cell_length_c 17.3068(15)
_cell_measurement_reflns_used 4538
_cell_measurement_temperature 100(2)
_cell_measurement_theta_max 29.70
_cell_measurement_theta_min 2.36
_cell_volume 1590.1(2)
_computing_cell_refinement 'Bruker APEX2 v2014.9-0'
_computing_data_collection 'Bruker APEX2 v2014.9-0'
_computing_data_reduction 'Bruker APEX2 v2014.9-0'
_computing_molecular_graphics 'shelXle (H\"ubschle, Sheldrick and Dittirch, 2011)'
_computing_publication_material 'SHELXL-2018/3 (Sheldrick, 2018)'
_computing_structure_refinement 'SHELXL-2018/3 (Sheldrick, 2018)'
_computing_structure_solution 'SHELXT (Sheldrick, 2018)'
_diffrn_ambient_temperature 100(2)
_diffrn_detector_area_resol_mean 512
_diffrn_detector_type '4K CCD area detector APEX II'
_diffrn_measured_fraction_theta_full 0.994
_diffrn_measured_fraction_theta_max 0.895
_diffrn_measurement_device_type 'APEX DUO Kappa 4-axis goniometer'
_diffrn_measurement_method
;
 Fullsphere data collection, phi and omega scans
;
_diffrn_radiation_monochromator 'Quazar MX Multilayer Optics'
_diffrn_radiation_type MoK\a
_diffrn_radiation_wavelength 0.71073
_diffrn_reflns_av_R_equivalents 0.0604
_diffrn_reflns_av_unetI/netI 0.0664
_diffrn_reflns_Laue_measured_fraction_full 0.994
_diffrn_reflns_Laue_measured_fraction_max 0.895
_diffrn_reflns_limit_h_max 16
_diffrn_reflns_limit_h_min -18
_diffrn_reflns_limit_k_max 9
_diffrn_reflns_limit_k_min -9
_diffrn_reflns_limit_l_max 23
_diffrn_reflns_limit_l_min -23
_diffrn_reflns_number 13440
_diffrn_reflns_point_group_measured_fraction_full 0.994
_diffrn_reflns_point_group_measured_fraction_max 0.895
_diffrn_reflns_theta_full 25.242
_diffrn_reflns_theta_max 30.038
_diffrn_reflns_theta_min 1.883
_diffrn_source 'Microfocus source E025 IuS'
_diffrn_source_current 0.6
_diffrn_source_power 50
_diffrn_source_size '0.2 mm x 0.2 mm fine focus'
_diffrn_source_type 'Bruker APEX DUO'
_exptl_absorpt_coefficient_mu 5.099
_exptl_absorpt_correction_T_max 0.7460
_exptl_absorpt_correction_T_min 0.1854
_exptl_absorpt_correction_type multi-scan
_exptl_absorpt_process_details SADABS-2014/4
_exptl_crystal_colour brown
_exptl_crystal_density_diffrn 1.768
_exptl_crystal_description block
_exptl_crystal_F_000 840
_exptl_crystal_size_max 0.550
_exptl_crystal_size_mid 0.350
_exptl_crystal_size_min 0.220
_refine_diff_density_max 1.290
_refine_diff_density_min -1.273
_refine_diff_density_rms 0.149
_refine_ls_extinction_coef 0.0033(5)
_refine_ls_extinction_expression Fc^*^=kFc[1+0.001xFc^2^\l^3^/sin(2\q)]^-1/4^
_refine_ls_extinction_method 'SHELXL-2018/3 (Sheldrick 2018)'
_refine_ls_goodness_of_fit_ref 1.050
_refine_ls_hydrogen_treatment constr
_refine_ls_matrix_type full
_refine_ls_number_parameters 200
_refine_ls_number_reflns 4162
_refine_ls_number_restraints 54
_refine_ls_restrained_S_all 1.045
_refine_ls_R_factor_all 0.0545
_refine_ls_R_factor_gt 0.0400
_refine_ls_shift/su_max 0.001
_refine_ls_shift/su_mean 0.000
_refine_ls_structure_factor_coef Fsqd
_refine_ls_weighting_details 'w=1/[\s^2^(Fo^2^)+(0.0425P)^2^+0.0939P] where P=(Fo^2^+2Fc^2^)/3'
_refine_ls_weighting_scheme calc
_refine_ls_wR_factor_gt 0.0923
_refine_ls_wR_factor_ref 0.0979
_reflns_Friedel_coverage 0.000
_reflns_number_gt 3363
_reflns_number_total 4162
_reflns_threshold_expression 'I > 2\s(I)'
_cod_data_source_file d0sc03647a2.cif
_cod_data_source_block mo_JN236_0m
_cod_original_sg_symbol_H-M 'P 21/n'
_cod_database_code 1558807
_shelx_shelxl_version_number 2018/3
_shelx_space_group_comment
;
The symmetry employed for this shelxl refinement is uniquely defined
by the following loop, which should always be used as a source of
symmetry information in preference to the above space-group names.
They are only intended as comments.
;
_shelx_estimated_absorpt_t_min 0.166
_shelx_estimated_absorpt_t_max 0.400

loop_
_space_group_symop_operation_xyz
'x, y, z'
'-x+1/2, y+1/2, -z+1/2'
'-x, -y, -z'
'x-1/2, -y-1/2, z-1/2'

loop_
_atom_site_label
_atom_site_type_symbol
_atom_site_fract_x
_atom_site_fract_y
_atom_site_fract_z
_atom_site_U_iso_or_equiv
_atom_site_adp_type
_atom_site_occupancy
_atom_site_site_symmetry_order
_atom_site_calc_flag
_atom_site_refinement_flags_posn
_atom_site_refinement_flags_adp
_atom_site_refinement_flags_occupancy
_atom_site_disorder_assembly
_atom_site_disorder_group
Br1 Br 0.81796(2) 0.30653(4) 0.52992(2) 0.01197(10) Uani 1 1 d . . . . .
N1 N 0.74091(18) 0.7909(3) 0.39364(15) 0.0084(5) Uani 1 1 d . . . . .
O1 O 0.87103(15) 1.0031(3) 0.40466(13) 0.0140(5) Uani 1 1 d . . . . .
C1 C 0.7456(2) 0.5464(4) 0.55703(17) 0.0081(5) Uani 1 1 d . . . . .
C2 C 0.6629(2) 0.5746(4) 0.49037(17) 0.0072(5) Uani 1 1 d . . . . .
H2 H 0.618839 0.458598 0.488169 0.009 Uiso 1 1 calc R U . . .
Br2 Br 0.57493(2) 0.78922(4) 0.51672(2) 0.01136(10) Uani 1 1 d . . . . .
C3 C 0.6986(2) 0.6037(4) 0.40941(17) 0.0091(6) Uani 1 1 d . . . . .
H3A H 0.751531 0.507191 0.400823 0.011 Uiso 1 1 calc R U . . .
H3AB H 0.639601 0.579863 0.371133 0.011 Uiso 1 1 calc R U . . .
C4 C 0.8325(2) 0.8564(4) 0.42635(18) 0.0091(6) Uani 1 1 d . . . . .
C6 C 0.8265(2) 0.7024(4) 0.56282(18) 0.0097(6) Uani 1 1 d . . . . .
H6A H 0.876895 0.671710 0.606789 0.012 Uiso 1 1 calc R U . . .
H6AB H 0.792249 0.822072 0.575921 0.012 Uiso 1 1 calc R U . . .
C5 C 0.8862(2) 0.7394(4) 0.49122(17) 0.0107(6) Uani 1 1 d . . . . .
H5A H 0.951238 0.803983 0.508678 0.013 Uiso 1 1 calc R U . . .
H5AB H 0.904446 0.615247 0.469425 0.013 Uiso 1 1 calc R U . . .
C9 C 0.6117(2) 0.9159(4) 0.20079(18) 0.0120(6) Uani 1 1 d . . . . .
H9 H 0.600622 0.862774 0.150390 0.014 Uiso 1 1 calc R U . . .
C8 C 0.6710(2) 0.8193(4) 0.25846(18) 0.0104(6) Uani 1 1 d . . . . .
H8 H 0.700786 0.700437 0.247440 0.013 Uiso 1 1 calc R U . . .
C7 C 0.6866(2) 0.8973(4) 0.33224(17) 0.0086(6) Uani 1 1 d . . . . .
C10 C 0.5690(2) 1.0898(4) 0.21703(18) 0.0142(6) Uani 1 1 d . . . . .
H10 H 0.528289 1.155537 0.177732 0.017 Uiso 1 1 calc R U . . .
C11 C 0.5854(2) 1.1682(4) 0.2905(2) 0.0145(6) Uani 1 1 d . . . . .
H11 H 0.556504 1.288072 0.301228 0.017 Uiso 1 1 calc R U . . .
C12 C 0.6439(2) 1.0719(4) 0.34863(18) 0.0115(6) Uani 1 1 d . . . . .
H12 H 0.654614 1.124911 0.399079 0.014 Uiso 1 1 calc R U . . .
C13 C 0.6951(2) 0.5063(4) 0.63188(17) 0.0084(5) Uani 1 1 d . U . . .
C14 C 0.7039(2) 0.6294(4) 0.69467(18) 0.0117(6) Uani 1 1 d . U . . .
H14 H 0.748683 0.735409 0.693793 0.014 Uiso 1 1 calc R U . . .
C15 C 0.6482(2) 0.5998(4) 0.75879(18) 0.0140(6) Uani 1 1 d . U . . .
H15 H 0.655857 0.684508 0.801532 0.017 Uiso 1 1 calc R U . . .
C16 C 0.5815(2) 0.4472(4) 0.76069(18) 0.0141(6) Uani 1 1 d . U . . .
H16 H 0.541452 0.429852 0.803640 0.017 Uiso 1 1 calc R U . . .
C17 C 0.5737(2) 0.3203(4) 0.69941(19) 0.0135(6) Uani 1 1 d . U . . .
H17 H 0.529607 0.213509 0.700780 0.016 Uiso 1 1 calc R U . . .
C18 C 0.6305(2) 0.3495(4) 0.63606(18) 0.0112(6) Uani 1 1 d . U . . .
H18 H 0.625319 0.260881 0.594603 0.013 Uiso 1 1 calc R U . . .

loop_
_atom_site_aniso_label
_atom_site_aniso_U_11
_atom_site_aniso_U_22
_atom_site_aniso_U_33
_atom_site_aniso_U_23
_atom_site_aniso_U_13
_atom_site_aniso_U_12
Br1 0.01107(16) 0.01417(16) 0.01056(18) 0.00040(11) 0.00020(12) 0.00413(10)
N1 0.0065(11) 0.0095(11) 0.0091(13) 0.0013(9) 0.0000(10) -0.0006(9)
O1 0.0101(10) 0.0136(10) 0.0183(12) 0.0006(9) 0.0011(9) -0.0030(8)
C1 0.0050(12) 0.0120(12) 0.0072(14) -0.0020(11) 0.0004(11) -0.0006(10)
C2 0.0041(12) 0.0071(12) 0.0105(15) -0.0014(11) 0.0004(11) 0.0008(10)
Br2 0.00604(15) 0.01622(16) 0.01167(18) -0.00035(11) -0.00032(12) 0.00366(10)
C3 0.0103(13) 0.0100(12) 0.0066(14) -0.0007(11) -0.0018(11) -0.0012(10)
C4 0.0045(13) 0.0133(13) 0.0100(15) -0.0015(11) 0.0027(11) 0.0007(10)
C6 0.0038(13) 0.0169(14) 0.0081(15) -0.0010(11) -0.0018(11) -0.0031(10)
C5 0.0029(13) 0.0181(14) 0.0107(16) -0.0006(12) -0.0018(11) -0.0021(11)
C9 0.0067(13) 0.0234(15) 0.0060(15) 0.0018(12) 0.0001(11) -0.0024(11)
C8 0.0072(13) 0.0143(13) 0.0101(16) 0.0021(12) 0.0024(11) 0.0008(11)
C7 0.0040(12) 0.0129(13) 0.0092(15) 0.0036(11) 0.0016(11) 0.0003(10)
C10 0.0081(13) 0.0218(15) 0.0125(16) 0.0078(13) -0.0012(12) -0.0004(11)
C11 0.0099(14) 0.0123(13) 0.0210(18) 0.0040(13) -0.0013(13) 0.0030(11)
C12 0.0088(13) 0.0134(14) 0.0122(16) 0.0001(12) 0.0001(11) -0.0016(11)
C13 0.0047(10) 0.0136(11) 0.0063(12) 0.0021(9) -0.0026(9) 0.0011(9)
C14 0.0072(13) 0.0184(14) 0.0086(15) -0.0018(12) -0.0044(11) -0.0008(11)
C15 0.0109(14) 0.0238(15) 0.0068(15) -0.0018(12) -0.0029(11) 0.0033(12)
C16 0.0071(13) 0.0251(15) 0.0101(15) 0.0060(12) 0.0005(11) 0.0049(11)
C17 0.0058(13) 0.0213(14) 0.0128(16) 0.0072(12) -0.0027(12) 0.0001(11)
C18 0.0068(13) 0.0166(13) 0.0095(15) -0.0004(11) -0.0038(11) -0.0011(10)

loop_
_atom_type_symbol
_atom_type_description
_atom_type_scat_dispersion_real
_atom_type_scat_dispersion_imag
_atom_type_scat_source
C C 0.0033 0.0016 'International Tables Vol C Tables 4.2.6.8 and 6.1.1.4'
H H 0.0000 0.0000 'International Tables Vol C Tables 4.2.6.8 and 6.1.1.4'
N N 0.0061 0.0033 'International Tables Vol C Tables 4.2.6.8 and 6.1.1.4'
O O 0.0106 0.0060 'International Tables Vol C Tables 4.2.6.8 and 6.1.1.4'
Br Br -0.2901 2.4595 'International Tables Vol C Tables 4.2.6.8 and 6.1.1.4'

loop_
_geom_angle_atom_site_label_1
_geom_angle_atom_site_label_2
_geom_angle_atom_site_label_3
_geom_angle
_geom_angle_site_symmetry_1
_geom_angle_site_symmetry_3
_geom_angle_publ_flag
C4 N1 C7 119.7(2) . . ?
C4 N1 C3 124.0(2) . . ?
C7 N1 C3 115.8(2) . . ?
C6 C1 C13 115.0(2) . . ?
C6 C1 C2 113.6(2) . . ?
C13 C1 C2 109.7(2) . . ?
C6 C1 Br1 106.69(18) . . ?
C13 C1 Br1 106.56(18) . . ?
C2 C1 Br1 104.52(18) . . ?
C3 C2 C1 117.5(2) . . ?
C3 C2 Br2 109.57(18) . . ?
C1 C2 Br2 108.36(18) . . ?
N1 C3 C2 116.1(2) . . ?
O1 C4 N1 121.9(3) . . ?
O1 C4 C5 120.6(2) . . ?
N1 C4 C5 117.5(2) . . ?
C1 C6 C5 117.6(2) . . ?
C4 C5 C6 117.0(2) . . ?
C10 C9 C8 119.9(3) . . ?
C7 C8 C9 119.8(3) . . ?
C8 C7 C12 120.4(3) . . ?
C8 C7 N1 119.9(2) . . ?
C12 C7 N1 119.5(3) . . ?
C9 C10 C11 120.2(3) . . ?
C10 C11 C12 120.2(3) . . ?
C7 C12 C11 119.4(3) . . ?
C14 C13 C18 117.9(3) . . ?
C14 C13 C1 122.2(2) . . ?
C18 C13 C1 119.6(3) . . ?
C13 C14 C15 120.9(3) . . ?
C16 C15 C14 120.4(3) . . ?
C17 C16 C15 119.4(3) . . ?
C16 C17 C18 119.9(3) . . ?
C17 C18 C13 121.4(3) . . ?

loop_
_geom_bond_atom_site_label_1
_geom_bond_atom_site_label_2
_geom_bond_distance
_geom_bond_site_symmetry_2
_geom_bond_publ_flag
Br1 C1 2.011(3) . ?
N1 C4 1.363(4) . ?
N1 C7 1.441(4) . ?
N1 C3 1.466(3) . ?
O1 C4 1.223(3) . ?
C1 C6 1.524(4) . ?
C1 C13 1.527(4) . ?
C1 C2 1.530(4) . ?
C2 C3 1.525(4) . ?
C2 Br2 1.976(3) . ?
C4 C5 1.519(4) . ?
C6 C5 1.538(4) . ?
C9 C10 1.386(4) . ?
C9 C8 1.392(4) . ?
C8 C7 1.390(4) . ?
C7 C12 1.391(4) . ?
C10 C11 1.388(5) . ?
C11 C12 1.391(4) . ?
C13 C14 1.389(4) . ?
C13 C18 1.397(4) . ?
C14 C15 1.391(4) . ?
C15 C16 1.387(4) . ?
C16 C17 1.385(4) . ?
C17 C18 1.387(4) . ?

loop_
_geom_torsion_atom_site_label_1
_geom_torsion_atom_site_label_2
_geom_torsion_atom_site_label_3
_geom_torsion_atom_site_label_4
_geom_torsion
_geom_torsion_site_symmetry_1
_geom_torsion_site_symmetry_2
_geom_torsion_site_symmetry_3
_geom_torsion_site_symmetry_4
_geom_torsion_publ_flag
C6 C1 C2 C3 53.7(3) . . . . ?
C13 C1 C2 C3 -176.1(2) . . . . ?
Br1 C1 C2 C3 -62.2(3) . . . . ?
C6 C1 C2 Br2 -71.1(3) . . . . ?
C13 C1 C2 Br2 59.1(2) . . . . ?
Br1 C1 C2 Br2 173.01(11) . . . . ?
C4 N1 C3 C2 69.6(4) . . . . ?
C7 N1 C3 C2 -118.6(3) . . . . ?
C1 C2 C3 N1 -75.5(3) . . . . ?
Br2 C2 C3 N1 48.6(3) . . . . ?
C7 N1 C4 O1 -0.6(4) . . . . ?
C3 N1 C4 O1 170.8(3) . . . . ?
C7 N1 C4 C5 179.6(2) . . . . ?
C3 N1 C4 C5 -8.9(4) . . . . ?
C13 C1 C6 C5 175.4(2) . . . . ?
C2 C1 C6 C5 -57.1(3) . . . . ?
Br1 C1 C6 C5 57.5(3) . . . . ?
O1 C4 C5 C6 122.0(3) . . . . ?
N1 C4 C5 C6 -58.2(4) . . . . ?
C1 C6 C5 C4 79.6(3) . . . . ?
C10 C9 C8 C7 0.4(4) . . . . ?
C9 C8 C7 C12 -0.5(4) . . . . ?
C9 C8 C7 N1 175.0(2) . . . . ?
C4 N1 C7 C8 115.8(3) . . . . ?
C3 N1 C7 C8 -56.3(3) . . . . ?
C4 N1 C7 C12 -68.6(3) . . . . ?
C3 N1 C7 C12 119.2(3) . . . . ?
C8 C9 C10 C11 0.2(4) . . . . ?
C9 C10 C11 C12 -0.7(4) . . . . ?
C8 C7 C12 C11 0.0(4) . . . . ?
N1 C7 C12 C11 -175.5(2) . . . . ?
C10 C11 C12 C7 0.6(4) . . . . ?
C6 C1 C13 C14 14.3(4) . . . . ?
C2 C1 C13 C14 -115.2(3) . . . . ?
Br1 C1 C13 C14 132.2(2) . . . . ?
C6 C1 C13 C18 -171.2(2) . . . . ?
C2 C1 C13 C18 59.3(3) . . . . ?
Br1 C1 C13 C18 -53.3(3) . . . . ?
C18 C13 C14 C15 -1.6(4) . . . . ?
C1 C13 C14 C15 173.0(3) . . . . ?
C13 C14 C15 C16 -0.8(4) . . . . ?
C14 C15 C16 C17 2.5(4) . . . . ?
C15 C16 C17 C18 -1.7(4) . . . . ?
C16 C17 C18 C13 -0.8(4) . . . . ?
C14 C13 C18 C17 2.4(4) . . . . ?
C1 C13 C18 C17 -172.4(3) . . . . ?
